data_7121425
loop_
_publ_author_name
'Sandhu, Bhupinder'
'Sinha, Abhijeet S.'
'Desper, John'
'Aaker\"oy, Christer B'

_publ_section_title
;
 Modulating the physical properties of solid forms of urea using
 co-crystallization technology.
;
_journal_issue 37
_journal_name_full 'Chemical communications (Cambridge, England)'
_journal_page_first 4657
_journal_page_last 4660
_journal_paper_doi 10.1039/C8CC01144C
_journal_volume 54
_journal_year 2018
_chemical_formula_moiety 'C8 H12 N2 O, C H4 N2 O'
_chemical_formula_sum 'C9 H16 N4 O2'
_chemical_formula_weight 212.26
_chemical_name_systematic
;
BS-II-U-69 2,3,5,6-Me4-pyrazine-1-oxide, urea
;
_space_group_IT_number 61
_space_group_name_Hall '-P 2ac 2ab'
_space_group_name_H-M_alt 'P b c a'
_symmetry_cell_setting orthorhombic
_symmetry_space_group_name_Hall '-P 2ac 2ab'
_symmetry_space_group_name_H-M 'P b c a'
_atom_sites_solution_hydrogens geom
_atom_sites_solution_primary direct
_atom_sites_solution_secondary difmap
_audit_creation_method SHELXL-97
_audit_update_record
;
2018-02-08 deposited with the CCDC.
2018-03-12 downloaded from the CCDC.
;
_cell_angle_alpha 90.00
_cell_angle_beta 90.00
_cell_angle_gamma 90.00
_cell_formula_units_Z 8
_cell_length_a 12.646(13)
_cell_length_b 7.002(7)
_cell_length_c 22.75(2)
_cell_measurement_reflns_used 2222
_cell_measurement_temperature 120(2)
_cell_measurement_theta_max 31.40
_cell_measurement_theta_min 6.33
_cell_volume 2014(3)
_computing_cell_refinement 'Bruker SAINT'
_computing_data_collection 'Bruker APEX2'
_computing_data_reduction 'Bruker SAINT'
_computing_molecular_graphics 'Bruker SHELXTL'
_computing_publication_material 'Bruker SHELXTL'
_computing_structure_refinement 'SHELXL-97 (Sheldrick, 2008)'
_computing_structure_solution 'SHELXS-97 (Sheldrick, 2008)'
_diffrn_ambient_temperature 120(2)
_diffrn_measured_fraction_theta_full 'ACTA 50'
_diffrn_measured_fraction_theta_max 0.931
_diffrn_measurement_device_type 'Bruker APEX-II CCD'
_diffrn_measurement_method '\f and \w scans'
_diffrn_radiation_monochromator graphite
_diffrn_radiation_source 'fine-focus sealed tube'
_diffrn_radiation_type MoK\a
_diffrn_radiation_wavelength 0.71073
_diffrn_reflns_av_R_equivalents 0.0650
_diffrn_reflns_av_sigmaI/netI 0.0751
_diffrn_reflns_limit_h_max 18
_diffrn_reflns_limit_h_min -18
_diffrn_reflns_limit_k_max 10
_diffrn_reflns_limit_k_min -9
_diffrn_reflns_limit_l_max 23
_diffrn_reflns_limit_l_min -33
_diffrn_reflns_number 9231
_diffrn_reflns_theta_full 'ACTA 50'
_diffrn_reflns_theta_max 31.67
_diffrn_reflns_theta_min 6.33
_exptl_absorpt_coefficient_mu 0.102
_exptl_absorpt_correction_T_max 0.9919
_exptl_absorpt_correction_T_min 0.9584
_exptl_absorpt_correction_type multi-scan
_exptl_absorpt_process_details SADABS
_exptl_crystal_colour colourless
_exptl_crystal_density_diffrn 1.400
_exptl_crystal_density_method 'not measured'
_exptl_crystal_description plate
_exptl_crystal_F_000 912
_exptl_crystal_size_max 0.42
_exptl_crystal_size_mid 0.20
_exptl_crystal_size_min 0.08
_refine_diff_density_max 0.336
_refine_diff_density_min -0.251
_refine_diff_density_rms 0.056
_refine_ls_extinction_method none
_refine_ls_goodness_of_fit_ref 1.055
_refine_ls_hydrogen_treatment mixed
_refine_ls_matrix_type full
_refine_ls_number_parameters 152
_refine_ls_number_reflns 3171
_refine_ls_number_restraints 0
_refine_ls_restrained_S_all 1.055
_refine_ls_R_factor_all 0.0933
_refine_ls_R_factor_gt 0.0586
_refine_ls_shift/su_max 0.000
_refine_ls_shift/su_mean 0.000
_refine_ls_structure_factor_coef Fsqd
_refine_ls_weighting_details 'calc w=1/[\s^2^(Fo^2^)+(0.0850P)^2^+0.0000P] where P=(Fo^2^+2Fc^2^)/3'
_refine_ls_weighting_scheme calc
_refine_ls_wR_factor_gt 0.1505
_refine_ls_wR_factor_ref 0.1694
_reflns_number_gt 2069
_reflns_number_total 3171
_reflns_threshold_expression >2sigma(I)
_cod_data_source_file c8cc01144c2.cif
_cod_data_source_block U1
_cod_depositor_comments
;
The following automatic conversions were performed:

'_symmetry_cell_setting' value 'Orthorhombic' changed to
'orthorhombic' according to
/home/data/users/saulius/crontab/automatic-downloads/rss-feeds/RSC/lib/dictionaries/cif_core.dic
dictionary named 'cif_core.dic' version 2.4.2 from 2011-04-26.

Automatic conversion script
Id: cif_fix_values 4973 2017-02-22 13:04:09Z antanas 

 Adding full bibliography for 7121425--7121428.cif.
;
_cod_original_sg_symbol_H-M Pbca
_cod_database_code 7121425

loop_
_symmetry_equiv_pos_as_xyz
'x, y, z'
'-x+1/2, -y, z+1/2'
'-x, y+1/2, -z+1/2'
'x+1/2, -y+1/2, -z'
'-x, -y, -z'
'x-1/2, y, -z-1/2'
'x, -y-1/2, z-1/2'
'-x-1/2, y-1/2, z'

loop_
_atom_site_label
_atom_site_type_symbol
_atom_site_fract_x
_atom_site_fract_y
_atom_site_fract_z
_atom_site_U_iso_or_equiv
_atom_site_adp_type
_atom_site_occupancy
_atom_site_symmetry_multiplicity
_atom_site_calc_flag
_atom_site_refinement_flags
N11 N 0.31829(10) 0.59806(16) 0.35661(5) 0.0246(3) Uani 1 1 d .
O11 O 0.41504(8) 0.59179(15) 0.34099(5) 0.0306(3) Uani 1 1 d .
C12 C 0.29340(12) 0.6302(2) 0.41324(7) 0.0271(3) Uani 1 1 d .
C13 C 0.18855(13) 0.6378(2) 0.42714(7) 0.0285(3) Uani 1 1 d .
N14 N 0.11375(10) 0.61503(18) 0.38806(6) 0.0279(3) Uani 1 1 d .
C15 C 0.14073(12) 0.58231(19) 0.33287(7) 0.0253(3) Uani 1 1 d .
C16 C 0.24353(12) 0.5714(2) 0.31571(7) 0.0248(3) Uani 1 1 d .
C22 C 0.38139(14) 0.6567(2) 0.45360(8) 0.0349(4) Uani 1 1 d .
H22A H 0.3544 0.6682 0.4938 0.052 Uiso 1 1 calc R
H22B H 0.4200 0.7731 0.4431 0.052 Uiso 1 1 calc R
H22C H 0.4290 0.5466 0.4511 0.052 Uiso 1 1 calc R
C23 C 0.15458(15) 0.6694(3) 0.48853(7) 0.0357(4) Uani 1 1 d .
H23A H 0.0773 0.6785 0.4901 0.054 Uiso 1 1 calc R
H23B H 0.1857 0.7884 0.5032 0.054 Uiso 1 1 calc R
H23C H 0.1782 0.5625 0.5130 0.054 Uiso 1 1 calc R
C25 C 0.05396(13) 0.5572(2) 0.29083(7) 0.0315(4) Uani 1 1 d .
H25A H -0.0134 0.5873 0.3100 0.047 Uiso 1 1 calc R
H25B H 0.0528 0.4245 0.2771 0.047 Uiso 1 1 calc R
H25C H 0.0645 0.6428 0.2573 0.047 Uiso 1 1 calc R
C26 C 0.28006(13) 0.5364(2) 0.25583(7) 0.0299(3) Uani 1 1 d .
H26A H 0.2196 0.5030 0.2309 0.045 Uiso 1 1 calc R
H26B H 0.3310 0.4310 0.2559 0.045 Uiso 1 1 calc R
H26C H 0.3141 0.6519 0.2405 0.045 Uiso 1 1 calc R
C31 C 0.66995(12) 0.57382(19) 0.37990(6) 0.0253(3) Uani 1 1 d .
N31 N 0.61549(12) 0.41246(19) 0.37643(7) 0.0319(3) Uani 1 1 d .
H31A H 0.5484(19) 0.415(3) 0.3685(9) 0.038 Uiso 1 1 d .
H31B H 0.6502(18) 0.308(3) 0.3846(8) 0.038 Uiso 1 1 d .
O31 O 0.76417(9) 0.57337(14) 0.39253(5) 0.0281(3) Uani 1 1 d .
N32 N 0.61965(12) 0.73470(19) 0.36787(6) 0.0289(3) Uani 1 1 d .
H32A H 0.5516(19) 0.730(3) 0.3639(8) 0.035 Uiso 1 1 d .
H32B H 0.6510(17) 0.843(3) 0.3757(8) 0.035 Uiso 1 1 d .

loop_
_atom_site_aniso_label
_atom_site_aniso_U_11
_atom_site_aniso_U_22
_atom_site_aniso_U_33
_atom_site_aniso_U_23
_atom_site_aniso_U_13
_atom_site_aniso_U_12
N11 0.0211(6) 0.0219(5) 0.0307(7) 0.0012(4) 0.0000(5) -0.0006(4)
O11 0.0189(5) 0.0328(6) 0.0401(6) 0.0004(4) 0.0016(5) 0.0000(4)
C12 0.0286(8) 0.0242(6) 0.0284(7) 0.0010(5) -0.0012(6) 0.0010(6)
C13 0.0313(8) 0.0236(6) 0.0305(8) 0.0003(5) 0.0003(6) 0.0019(6)
N14 0.0259(6) 0.0275(6) 0.0304(7) 0.0014(5) 0.0001(5) 0.0015(5)
C15 0.0238(7) 0.0212(6) 0.0308(8) 0.0020(5) 0.0010(6) 0.0005(5)
C16 0.0239(7) 0.0214(6) 0.0292(7) 0.0006(5) -0.0022(6) -0.0009(5)
C22 0.0346(9) 0.0350(8) 0.0352(9) -0.0010(6) -0.0070(7) -0.0019(7)
C23 0.0392(9) 0.0376(9) 0.0304(8) -0.0013(6) 0.0032(7) 0.0030(7)
C25 0.0258(8) 0.0330(8) 0.0357(8) 0.0009(6) -0.0038(6) -0.0033(6)
C26 0.0283(8) 0.0304(7) 0.0309(8) -0.0012(6) 0.0008(6) -0.0011(6)
C31 0.0257(7) 0.0244(7) 0.0259(7) -0.0013(5) 0.0001(6) 0.0001(5)
N31 0.0235(6) 0.0236(6) 0.0488(9) 0.0007(5) -0.0043(6) -0.0012(5)
O31 0.0235(6) 0.0234(5) 0.0375(6) -0.0003(4) -0.0029(4) 0.0003(4)
N32 0.0252(6) 0.0226(6) 0.0389(7) -0.0001(5) -0.0040(6) 0.0007(5)

loop_
_atom_type_symbol
_atom_type_description
_atom_type_scat_dispersion_real
_atom_type_scat_dispersion_imag
_atom_type_scat_source
C C 0.0033 0.0016 'International Tables Vol C Tables 4.2.6.8 and 6.1.1.4'
H H 0.0000 0.0000 'International Tables Vol C Tables 4.2.6.8 and 6.1.1.4'
N N 0.0061 0.0033 'International Tables Vol C Tables 4.2.6.8 and 6.1.1.4'
O O 0.0106 0.0060 'International Tables Vol C Tables 4.2.6.8 and 6.1.1.4'

loop_
_geom_angle_atom_site_label_1
_geom_angle_atom_site_label_2
_geom_angle_atom_site_label_3
_geom_angle
O11 N11 C16 118.61(14)
O11 N11 C12 119.83(12)
C16 N11 C12 121.56(14)
N11 C12 C13 117.12(14)
N11 C12 C22 116.54(15)
C13 C12 C22 126.33(16)
N14 C13 C12 122.74(16)
N14 C13 C23 116.77(16)
C12 C13 C23 120.49(15)
C13 N14 C15 118.71(15)
N14 C15 C16 121.97(14)
N14 C15 C25 116.58(15)
C16 C15 C25 121.45(15)
N11 C16 C15 117.88(15)
N11 C16 C26 116.65(15)
C15 C16 C26 125.46(14)
C12 C22 H22A 109.5
C12 C22 H22B 109.5
H22A C22 H22B 109.5
C12 C22 H22C 109.5
H22A C22 H22C 109.5
H22B C22 H22C 109.5
C13 C23 H23A 109.5
C13 C23 H23B 109.5
H23A C23 H23B 109.5
C13 C23 H23C 109.5
H23A C23 H23C 109.5
H23B C23 H23C 109.5
C15 C25 H25A 109.5
C15 C25 H25B 109.5
H25A C25 H25B 109.5
C15 C25 H25C 109.5
H25A C25 H25C 109.5
H25B C25 H25C 109.5
C16 C26 H26A 109.5
C16 C26 H26B 109.5
H26A C26 H26B 109.5
C16 C26 H26C 109.5
H26A C26 H26C 109.5
H26B C26 H26C 109.5
O31 C31 N32 121.22(13)
O31 C31 N31 121.12(14)
N32 C31 N31 117.64(16)
C31 N31 H31A 120.4(13)
C31 N31 H31B 116.1(14)
H31A N31 H31B 123(2)
C31 N32 H32A 118.0(13)
C31 N32 H32B 118.6(14)
H32A N32 H32B 120.2(19)

loop_
_geom_bond_atom_site_label_1
_geom_bond_atom_site_label_2
_geom_bond_distance
N11 O11 1.275(2)
N11 C16 1.339(2)
N11 C12 1.345(2)
C12 C13 1.364(3)
C12 C22 1.454(2)
C13 N14 1.308(2)
C13 C23 1.478(3)
N14 C15 1.321(2)
C15 C16 1.360(2)
C15 C25 1.466(2)
C16 C26 1.459(2)
C22 H22A 0.9800
C22 H22B 0.9800
C22 H22C 0.9800
C23 H23A 0.9800
C23 H23B 0.9800
C23 H23C 0.9800
C25 H25A 0.9800
C25 H25B 0.9800
C25 H25C 0.9800
C26 H26A 0.9800
C26 H26B 0.9800
C26 H26C 0.9800
C31 O31 1.226(2)
C31 N32 1.322(2)
C31 N31 1.326(2)
N31 H31A 0.87(2)
N31 H31B 0.87(2)
N32 H32A 0.87(2)
N32 H32B 0.87(2)

loop_
_geom_hbond_atom_site_label_D
_geom_hbond_atom_site_label_H
_geom_hbond_atom_site_label_A
_geom_hbond_distance_DH
_geom_hbond_distance_HA
_geom_hbond_distance_DA
_geom_hbond_angle_DHA
_geom_hbond_site_symmetry_A
N31 H31A O11 0.87(2) 2.19(2) 2.941(3) 145.4(17) .
N32 H32A O11 0.87(2) 2.05(2) 2.841(3) 151.8(18) .
N31 H31B O31 0.87(2) 1.98(2) 2.844(3) 172.7(19) 8_755
N32 H32B O31 0.87(2) 1.97(2) 2.845(3) 174(2) 8_765

loop_
_geom_torsion_atom_site_label_1
_geom_torsion_atom_site_label_2
_geom_torsion_atom_site_label_3
_geom_torsion_atom_site_label_4
_geom_torsion
O11 N11 C12 C13 179.18(12)
C16 N11 C12 C13 -1.08(19)
O11 N11 C12 C22 0.15(19)
C16 N11 C12 C22 179.89(13)
N11 C12 C13 N14 0.1(2)
C22 C12 C13 N14 179.01(15)
N11 C12 C13 C23 179.02(14)
C22 C12 C13 C23 -2.1(2)
C12 C13 N14 C15 0.4(2)
C23 C13 N14 C15 -178.58(14)
C13 N14 C15 C16 0.1(2)
C13 N14 C15 C25 179.79(13)
O11 N11 C16 C15 -178.72(12)
C12 N11 C16 C15 1.54(19)
O11 N11 C16 C26 0.15(18)
C12 N11 C16 C26 -179.59(13)
N14 C15 C16 N11 -1.0(2)
C25 C15 C16 N11 179.29(13)
N14 C15 C16 C26 -179.81(14)
C25 C15 C16 C26 0.5(2)
